data_7210951
loop_
_publ_author_name
'Fang, Wei-Hui'
'Yang, Guo-Yu'

_publ_section_title
;
 Three pillared-layer 3d--4f heterometallic frameworks based on
 tetranuclear lanthanide clusters
;
_journal_issue 45
_journal_name_full CrystEngComm
_journal_page_first 9504
_journal_paper_doi 10.1039/c3ce41010b
_journal_volume 15
_journal_year 2013
_chemical_formula_sum 'C100 H80 Cl2 Cu7 I5 La4 N8 O40'
_chemical_formula_weight 3739.61
_chemical_name_systematic
; 
 ? 
;
_space_group_IT_number 15
_symmetry_cell_setting monoclinic
_symmetry_space_group_name_Hall '-C 2yc'
_symmetry_space_group_name_H-M 'C 1 2/c 1'
_atom_sites_solution_hydrogens geom
_atom_sites_solution_primary direct
_atom_sites_solution_secondary difmap
_audit_creation_method SHELXL-97
_cell_angle_alpha 90.00
_cell_angle_beta 106.130(5)
_cell_angle_gamma 90.00
_cell_formula_units_Z 4
_cell_length_a 56.020(18)
_cell_length_b 10.073(3)
_cell_length_c 20.970(7)
_cell_measurement_reflns_used 16647
_cell_measurement_temperature 293(2)
_cell_measurement_theta_max 27.4855
_cell_measurement_theta_min 2.0220
_cell_volume 11367(6)
_computing_structure_refinement 'SHELXL-97 (Sheldrick, 1997)'
_computing_structure_solution 'SHELXS-97 (Sheldrick, 1990)'
_diffrn_ambient_temperature 293(2)
_diffrn_measured_fraction_theta_full 0.993
_diffrn_measured_fraction_theta_max 0.993
_diffrn_measurement_device_type 'Rigaku Scxmini'
_diffrn_measurement_method CCD_Profile_fitting
_diffrn_radiation_monochromator graphite
_diffrn_radiation_source 'fine-focus sealed tube'
_diffrn_radiation_type MoK\a
_diffrn_radiation_wavelength 0.71073
_diffrn_reflns_av_R_equivalents 0.0632
_diffrn_reflns_av_sigmaI/netI 0.0780
_diffrn_reflns_limit_h_max 71
_diffrn_reflns_limit_h_min -70
_diffrn_reflns_limit_k_max 13
_diffrn_reflns_limit_k_min -12
_diffrn_reflns_limit_l_max 25
_diffrn_reflns_limit_l_min -27
_diffrn_reflns_number 47133
_diffrn_reflns_theta_full 27.51
_diffrn_reflns_theta_max 27.51
_diffrn_reflns_theta_min 2.76
_diffrn_standards_decay_% none
_diffrn_standards_interval_count none
_diffrn_standards_interval_time none
_diffrn_standards_number none
_exptl_absorpt_coefficient_mu 4.241
_exptl_absorpt_correction_T_max 1.0000
_exptl_absorpt_correction_T_min 0.5960
_exptl_absorpt_correction_type multi-scan
_exptl_absorpt_process_details 'SADABS (Sheldrick, 1996)'
_exptl_crystal_colour yellow
_exptl_crystal_density_diffrn 2.185
_exptl_crystal_density_method 'not measured'
_exptl_crystal_description block
_exptl_crystal_F_000 7143
_exptl_crystal_size_max 0.51
_exptl_crystal_size_mid 0.42
_exptl_crystal_size_min 0.22
_refine_diff_density_max 2.486
_refine_diff_density_min -2.505
_refine_diff_density_rms 0.294
_refine_ls_extinction_method none
_refine_ls_goodness_of_fit_ref 1.029
_refine_ls_hydrogen_treatment mixed
_refine_ls_matrix_type full
_refine_ls_number_parameters 738
_refine_ls_number_reflns 12969
_refine_ls_number_restraints 20
_refine_ls_restrained_S_all 1.030
_refine_ls_R_factor_all 0.0683
_refine_ls_R_factor_gt 0.0526
_refine_ls_shift/su_max 0.005
_refine_ls_shift/su_mean 0.000
_refine_ls_structure_factor_coef Fsqd
_refine_ls_weighting_details 'calc w=1/[\s^2^(Fo^2^)+(0.1218P)^2^+5.8089P] where P=(Fo^2^+2Fc^2^)/3'
_refine_ls_weighting_scheme calc
_refine_ls_wR_factor_gt 0.1569
_refine_ls_wR_factor_ref 0.1977
_reflns_number_gt 10935
_reflns_number_total 12969
_reflns_threshold_expression >2sigma(I)
_cod_data_source_file c3ce41010b.txt
_cod_data_source_block 2
_cod_depositor_comments
;
The following automatic conversions were performed:

'_exptl_absorpt_correction_type' value 'Multi-scan' changed to
'multi-scan' according to
/home/saulius/struct/CIF-dictionaries/cif_core.dic dictionary named
'cif_core.dic' version 2.4.2 from 2011-04-26.

Automatic conversion script
Id: cif_fix_values 1891 2012-01-12 08:04:46Z andrius 
;
_cod_original_sg_symbol_H-M C2/c
_cod_database_code 7210951

loop_
_symmetry_equiv_pos_as_xyz
'x, y, z'
'-x, y, -z+1/2'
'x+1/2, y+1/2, z'
'-x+1/2, y+1/2, -z+1/2'
'-x, -y, -z'
'x, -y, z-1/2'
'-x+1/2, -y+1/2, -z'
'x+1/2, -y+1/2, z-1/2'

loop_
_atom_site_label
_atom_site_type_symbol
_atom_site_fract_x
_atom_site_fract_y
_atom_site_fract_z
_atom_site_U_iso_or_equiv
_atom_site_adp_type
_atom_site_occupancy
_atom_site_symmetry_multiplicity
_atom_site_calc_flag
_atom_site_refinement_flags
_atom_site_disorder_assembly
_atom_site_disorder_group
La1 La 0.241515(7) 0.67143(3) 0.356195(17) 0.01572(12) Uani 1 1 d . . .
La2 La 0.272191(7) 1.04792(3) 0.352600(18) 0.01592(11) Uani 1 1 d . . .
Cu1 Cu 0.01947(2) 0.94317(15) 0.38035(9) 0.0627(4) Uani 1 1 d . . .
Cu2 Cu -0.01195(2) 1.06144(13) 0.44083(7) 0.0523(3) Uani 1 1 d . . .
Cu3 Cu 0.01981(16) 1.0432(10) 0.2380(4) 0.072(2) Uani 0.50 1 d P . .
Cu3' Cu 0.02015(14) 1.0216(9) 0.2123(4) 0.0590(15) Uani 0.50 1 d P . .
Cu4 Cu 0.0000 0.4736(2) 0.2500 0.0678(6) Uani 1 2 d S . .
I1 I -0.005000(12) 0.80094(6) 0.44481(3) 0.04609(18) Uani 1 1 d . . .
I2 I 0.007794(11) 1.19807(6) 0.35492(3) 0.04178(16) Uani 1 1 d . . .
I3 I 0.0000 0.81303(8) 0.2500 0.0429(2) Uani 1 2 d S . .
C1 C 0.21268(13) 0.7721(8) 0.4807(3) 0.0268(15) Uani 1 1 d . . .
C2 C 0.18533(13) 0.7994(7) 0.4695(4) 0.0248(14) Uani 1 1 d . . .
C3 C 0.17741(15) 0.9188(8) 0.4870(4) 0.0322(16) Uani 1 1 d . . .
H3A H 0.1890 0.9832 0.5069 0.039 Uiso 1 1 calc R . .
C4 C 0.16843(15) 0.6986(8) 0.4443(4) 0.0324(17) Uani 1 1 d . . .
H4A H 0.1739 0.6166 0.4336 0.039 Uiso 1 1 calc R . .
C5 C 0.15190(15) 0.9449(8) 0.4752(4) 0.0338(18) Uani 1 1 d . . .
H5A H 0.1466 1.0287 0.4841 0.041 Uiso 1 1 calc R . .
C6 C 0.14303(13) 0.7222(7) 0.4352(4) 0.0286(16) Uani 1 1 d . . .
H6A H 0.1316 0.6549 0.4189 0.034 Uiso 1 1 calc R . .
C7 C 0.13469(14) 0.8467(8) 0.4505(4) 0.0306(16) Uani 1 1 d . . .
C8 C 0.10751(14) 0.8703(8) 0.4379(4) 0.0291(15) Uani 1 1 d . . .
C9 C 0.09772(16) 0.9936(11) 0.4263(5) 0.048(2) Uani 1 1 d . . .
H9A H 0.1080 1.0668 0.4284 0.057 Uiso 1 1 calc R . .
C10 C 0.09096(17) 0.7678(11) 0.4371(6) 0.051(3) Uani 1 1 d . . .
H10A H 0.0970 0.6822 0.4474 0.062 Uiso 1 1 calc R . .
C11 C 0.07233(17) 1.0097(10) 0.4113(5) 0.045(2) Uani 1 1 d . . .
H11A H 0.0663 1.0956 0.4023 0.054 Uiso 1 1 calc R . .
C12 C 0.06535(17) 0.7908(11) 0.4211(6) 0.054(3) Uani 1 1 d . . .
H12A H 0.0544 0.7204 0.4189 0.065 Uiso 1 1 calc R . .
C13 C 0.29458(13) 0.6994(7) 0.3537(4) 0.0224(14) Uani 1 1 d . . .
C14 C 0.32165(13) 0.6888(6) 0.3609(4) 0.0221(14) Uani 1 1 d . . .
C15 C 0.33128(14) 0.5620(7) 0.3539(4) 0.0305(17) Uani 1 1 d . . .
H15A H 0.3207 0.4897 0.3414 0.037 Uiso 1 1 calc R . .
C16 C 0.33787(14) 0.7958(7) 0.3776(4) 0.0308(17) Uani 1 1 d . . .
H16A H 0.3317 0.8799 0.3821 0.037 Uiso 1 1 calc R . .
C17 C 0.35655(14) 0.5462(7) 0.3659(4) 0.0304(17) Uani 1 1 d . . .
H17A H 0.3629 0.4622 0.3622 0.036 Uiso 1 1 calc R . .
C18 C 0.36306(14) 0.7779(8) 0.3876(4) 0.0342(18) Uani 1 1 d . . .
H18A H 0.3736 0.8509 0.3974 0.041 Uiso 1 1 calc R . .
C19 C 0.37287(14) 0.6537(8) 0.3833(4) 0.0293(16) Uani 1 1 d . . .
C20 C 0.39982(14) 0.6325(9) 0.3963(4) 0.0308(16) Uani 1 1 d . . .
C21 C 0.41013(17) 0.5087(10) 0.4116(6) 0.050(3) Uani 1 1 d . . .
H21A H 0.4002 0.4366 0.4149 0.060 Uiso 1 1 calc R . .
C22 C 0.41611(18) 0.7325(11) 0.3940(7) 0.067(4) Uani 1 1 d . . .
H22A H 0.4098 0.8171 0.3822 0.080 Uiso 1 1 calc R . .
C23 C 0.43554(17) 0.4919(11) 0.4219(6) 0.054(3) Uani 1 1 d . . .
H23A H 0.4420 0.4067 0.4308 0.064 Uiso 1 1 calc R . .
C24 C 0.4411(2) 0.7138(12) 0.4081(8) 0.071(4) Uani 1 1 d . . .
H24A H 0.4514 0.7866 0.4097 0.085 Uiso 1 1 calc R . .
C25 C 0.21601(13) 1.0143(6) 0.3298(3) 0.0209(13) Uani 1 1 d . . .
C26 C 0.18858(13) 1.0147(7) 0.3161(4) 0.0246(14) Uani 1 1 d . . .
C27 C 0.17472(14) 0.8967(7) 0.3120(4) 0.0284(15) Uani 1 1 d . . .
H27A H 0.1829 0.8154 0.3188 0.034 Uiso 1 1 calc R . .
C28 C 0.17602(14) 1.1344(7) 0.3079(4) 0.0311(17) Uani 1 1 d . . .
H28A H 0.1850 1.2130 0.3115 0.037 Uiso 1 1 calc R . .
C29 C 0.14883(15) 0.9001(8) 0.2980(4) 0.0309(16) Uani 1 1 d . . .
H29A H 0.1399 0.8211 0.2935 0.037 Uiso 1 1 calc R . .
C30 C 0.15023(15) 1.1402(8) 0.2943(5) 0.0374(19) Uani 1 1 d . . .
H30A H 0.1422 1.2218 0.2876 0.045 Uiso 1 1 calc R . .
C31 C 0.13629(13) 1.0209(7) 0.2907(4) 0.0249(14) Uani 1 1 d . . .
C32 C 0.10891(14) 1.0240(8) 0.2755(4) 0.0290(15) Uani 1 1 d . . .
C33 C 0.09465(17) 0.9138(10) 0.2611(6) 0.055(3) Uani 1 1 d . . .
H33A H 0.1023 0.8322 0.2598 0.066 Uiso 1 1 calc R . .
C34 C 0.09561(18) 1.1410(10) 0.2748(7) 0.066(4) Uani 1 1 d . . .
H34A H 0.1039 1.2218 0.2845 0.079 Uiso 1 1 calc R . .
C35 C 0.06888(16) 0.9184(11) 0.2482(7) 0.060(3) Uani 1 1 d . . .
H35A H 0.0600 0.8392 0.2401 0.072 Uiso 1 1 calc R . .
C36 C 0.06991(18) 1.1359(12) 0.2594(9) 0.084(5) Uani 1 1 d . . .
H36A H 0.0616 1.2162 0.2579 0.100 Uiso 1 1 calc R . .
C37 C 0.18470(13) 0.5899(7) 0.2366(4) 0.0275(15) Uani 1 1 d . . .
C38 C 0.15834(12) 0.5724(7) 0.2363(4) 0.0221(13) Uani 1 1 d . . .
C39 C 0.13877(13) 0.6107(8) 0.1827(4) 0.0303(16) Uani 1 1 d . . .
H39A H 0.1421 0.6463 0.1452 0.036 Uiso 1 1 calc R . .
C40 C 0.15251(14) 0.5186(8) 0.2907(4) 0.0297(16) Uani 1 1 d . . .
H40A H 0.1652 0.4932 0.3277 0.036 Uiso 1 1 calc R . .
C41 C 0.11461(15) 0.5966(9) 0.1845(4) 0.0346(17) Uani 1 1 d . . .
H41A H 0.1019 0.6253 0.1485 0.042 Uiso 1 1 calc R . .
C42 C 0.12793(14) 0.5022(8) 0.2905(4) 0.0311(16) Uani 1 1 d . . .
H42A H 0.1244 0.4635 0.3271 0.037 Uiso 1 1 calc R . .
C43 C 0.10876(14) 0.5416(7) 0.2377(4) 0.0279(15) Uani 1 1 d . . .
C44 C 0.08221(14) 0.5250(8) 0.2407(4) 0.0322(17) Uani 1 1 d . . .
C45 C 0.06235(15) 0.5355(10) 0.1825(6) 0.047(2) Uani 1 1 d . . .
H45A H 0.0652 0.5552 0.1419 0.056 Uiso 1 1 calc R . .
C46 C 0.07648(17) 0.5029(12) 0.2984(5) 0.048(2) Uani 1 1 d . . .
H46A H 0.0891 0.5037 0.3381 0.058 Uiso 1 1 calc R . .
C47 C 0.03833(16) 0.5154(11) 0.1878(6) 0.056(3) Uani 1 1 d . . .
H47A H 0.0252 0.5224 0.1495 0.067 Uiso 1 1 calc R . .
C48 C 0.05216(19) 0.4791(12) 0.2997(6) 0.056(3) Uani 1 1 d . . .
H48A H 0.0492 0.4575 0.3399 0.067 Uiso 1 1 calc R . .
C49 C 0.25246(12) 0.3547(6) 0.2928(3) 0.0173(12) Uani 1 1 d . . .
C50 C 0.25676(14) 0.3540(7) 0.3688(3) 0.0229(14) Uani 1 1 d . . .
O1 O 0.21773(10) 0.6925(6) 0.4388(3) 0.0345(13) Uani 1 1 d . . .
O2 O 0.22773(11) 0.8260(7) 0.5276(3) 0.0421(16) Uani 1 1 d . . .
O3 O 0.28178(9) 0.5971(5) 0.3409(3) 0.0291(11) Uani 1 1 d . . .
O4 O 0.28467(10) 0.8121(5) 0.3605(3) 0.0269(11) Uani 1 1 d . . .
O5 O 0.22789(9) 0.9023(5) 0.3390(3) 0.0273(11) Uani 1 1 d . . .
O6 O 0.22694(10) 1.1196(5) 0.3316(3) 0.0333(12) Uani 1 1 d . . .
O7 O 0.19002(10) 0.5920(6) 0.1825(3) 0.0311(12) Uani 1 1 d . . .
O8 O 0.20015(10) 0.6025(6) 0.2927(3) 0.0348(13) Uani 1 1 d . . .
O9 O 0.24541(11) 0.4397(5) 0.3930(3) 0.0296(12) Uani 1 1 d . . .
O10 O 0.24239(9) 0.4559(4) 0.2632(2) 0.0221(10) Uani 1 1 d . . .
O11 O 0.25956(9) 0.2502(4) 0.2678(2) 0.0224(10) Uani 1 1 d . . .
O12 O 0.27121(10) 0.2700(5) 0.4023(2) 0.0291(12) Uani 1 1 d . . .
O1W O 0.26169(13) 1.0106(7) 0.4634(3) 0.0458(15) Uani 1 1 d . . .
H1WB H 0.2462 0.9946 0.4559 0.055 Uiso 1 1 d R . .
H1WA H 0.2701 0.9454 0.4838 0.069 Uiso 1 1 d R . .
O2W O 0.31131(13) 1.0675(8) 0.4509(4) 0.060(2) Uani 1 1 d . . .
H2WB H 0.3217 1.0080 0.4477 0.072 Uiso 1 1 d R . .
H2WA H 0.3177 1.1439 0.4506 0.090 Uiso 1 1 d R . .
N1 N 0.05643(13) 0.9188(8) 0.4086(4) 0.0375(16) Uani 1 1 d . . .
N2 N 0.45113(12) 0.5905(8) 0.4199(4) 0.0390(17) Uani 1 1 d . . .
N3 N 0.05649(14) 1.0300(9) 0.2470(5) 0.051(2) Uani 1 1 d . . .
N4 N 0.03306(13) 0.4860(8) 0.2457(5) 0.0445(19) Uani 1 1 d . . .
O3W O 0.2803(2) 1.2902(12) 0.5371(7) 0.119(4) Uiso 1 1 d . . .
H3WC H 0.2767 1.3519 0.5084 0.143 Uiso 1 1 d R . .
H3WB H 0.2728 1.3037 0.5668 0.143 Uiso 1 1 d R . .
O4W O 0.3178(8) 1.175(4) 0.562(2) 0.47(3) Uiso 1 1 d . . .
H4WB H 0.3307 1.2228 0.5665 0.558 Uiso 1 1 d R . .
H4WA H 0.3059 1.2230 0.5664 0.698 Uiso 1 1 d R . .
Cl Cl 0.11333(7) 0.3516(4) 0.48702(19) 0.0820(10) Uiso 0.372(14) 1 d PD A 1
O15 O 0.1393(3) 0.333(5) 0.495(2) 0.35(5) Uiso 0.372(14) 1 d PD A 1
O16 O 0.1074(8) 0.4847(16) 0.5033(18) 0.182(10) Uiso 0.372(14) 1 d PD A 1
O17 O 0.0988(6) 0.323(3) 0.4198(7) 0.140(8) Uiso 0.372(14) 1 d PD A 1
O18 O 0.1043(5) 0.262(2) 0.5290(11) 0.092(9) Uiso 0.372(14) 1 d PD A 1
Cl' Cl 0.11333(7) 0.3516(4) 0.48702(19) 0.0820(10) Uiso 0.628(14) 1 d PD A 2
O18' O 0.08791(19) 0.369(2) 0.4804(10) 0.133(8) Uiso 0.628(14) 1 d PD A 2
O15' O 0.1233(4) 0.2433(15) 0.5326(8) 0.118(7) Uiso 0.628(14) 1 d PD A 2
O16' O 0.1285(4) 0.4663(17) 0.5140(12) 0.182(10) Uiso 0.628(14) 1 d PD A 2
O17' O 0.1188(4) 0.314(2) 0.4257(7) 0.140(8) Uiso 0.628(14) 1 d PD A 2

loop_
_atom_site_aniso_label
_atom_site_aniso_U_11
_atom_site_aniso_U_22
_atom_site_aniso_U_33
_atom_site_aniso_U_23
_atom_site_aniso_U_13
_atom_site_aniso_U_12
La1 0.0139(2) 0.01567(18) 0.0179(2) -0.00024(12) 0.00491(14) 0.00101(12)
La2 0.0168(2) 0.01470(18) 0.0171(2) 0.00066(12) 0.00598(14) 0.00129(12)
Cu1 0.0249(6) 0.0723(9) 0.0920(11) 0.0187(8) 0.0178(6) 0.0131(6)
Cu2 0.0213(6) 0.0644(8) 0.0701(9) 0.0067(6) 0.0109(5) 0.0085(5)
Cu3 0.0244(18) 0.077(4) 0.119(6) 0.030(4) 0.024(4) 0.007(2)
Cu3' 0.0157(16) 0.063(3) 0.093(4) 0.011(3) 0.007(2) -0.0008(15)
Cu4 0.0217(8) 0.0814(14) 0.1102(18) 0.000 0.0346(10) 0.000
I1 0.0376(4) 0.0502(4) 0.0521(4) -0.0010(3) 0.0152(3) 0.0005(2)
I2 0.0355(3) 0.0438(3) 0.0468(4) 0.0028(2) 0.0127(3) 0.0002(2)
I3 0.0396(5) 0.0415(4) 0.0471(5) 0.000 0.0113(4) 0.000
C1 0.019(3) 0.046(4) 0.018(3) 0.003(3) 0.010(3) 0.005(3)
C2 0.017(3) 0.034(4) 0.023(3) -0.006(3) 0.007(3) 0.003(3)
C3 0.026(4) 0.035(4) 0.037(4) -0.006(3) 0.011(3) 0.002(3)
C4 0.022(4) 0.035(4) 0.040(4) -0.004(3) 0.008(3) -0.003(3)
C5 0.026(4) 0.032(4) 0.043(5) -0.005(3) 0.008(3) 0.009(3)
C6 0.014(3) 0.029(3) 0.038(4) 0.001(3) 0.000(3) 0.003(3)
C7 0.022(4) 0.043(4) 0.026(4) -0.007(3) 0.006(3) 0.008(3)
C8 0.024(4) 0.038(4) 0.024(4) -0.002(3) 0.006(3) 0.004(3)
C9 0.023(4) 0.057(6) 0.064(6) -0.016(5) 0.013(4) 0.005(4)
C10 0.026(5) 0.052(5) 0.078(7) 0.004(5) 0.017(4) 0.011(4)
C11 0.032(5) 0.045(5) 0.056(6) -0.001(4) 0.008(4) 0.018(4)
C12 0.022(4) 0.061(6) 0.077(8) 0.014(5) 0.009(4) 0.003(4)
C13 0.018(3) 0.021(3) 0.029(4) 0.000(3) 0.010(3) 0.003(2)
C14 0.017(3) 0.018(3) 0.033(4) -0.002(3) 0.010(3) 0.004(2)
C15 0.021(4) 0.025(3) 0.047(5) -0.001(3) 0.012(3) 0.008(3)
C16 0.019(4) 0.021(3) 0.051(5) 0.000(3) 0.008(3) 0.003(3)
C17 0.025(4) 0.027(4) 0.042(4) -0.005(3) 0.015(3) 0.009(3)
C18 0.019(4) 0.034(4) 0.049(5) -0.004(3) 0.009(3) 0.000(3)
C19 0.020(4) 0.042(4) 0.026(4) 0.009(3) 0.007(3) 0.006(3)
C20 0.021(4) 0.045(4) 0.029(4) 0.004(3) 0.012(3) 0.002(3)
C21 0.026(4) 0.042(5) 0.080(7) 0.010(5) 0.011(4) 0.004(4)
C22 0.028(5) 0.045(6) 0.127(11) 0.026(6) 0.022(6) 0.007(4)
C23 0.026(5) 0.049(5) 0.083(8) 0.004(5) 0.011(5) 0.015(4)
C24 0.028(5) 0.054(6) 0.127(12) 0.020(7) 0.018(6) -0.002(4)
C25 0.022(3) 0.018(3) 0.025(3) 0.000(2) 0.009(3) 0.010(3)
C26 0.026(4) 0.021(3) 0.029(4) -0.004(3) 0.010(3) 0.001(3)
C27 0.027(4) 0.021(3) 0.039(4) 0.001(3) 0.012(3) 0.002(3)
C28 0.024(4) 0.017(3) 0.051(5) -0.001(3) 0.009(3) 0.000(3)
C29 0.031(4) 0.028(4) 0.032(4) 0.001(3) 0.007(3) 0.005(3)
C30 0.022(4) 0.032(4) 0.057(5) -0.008(4) 0.009(4) 0.003(3)
C31 0.017(3) 0.026(3) 0.031(4) -0.003(3) 0.005(3) 0.003(3)
C32 0.018(3) 0.039(4) 0.030(4) 0.000(3) 0.006(3) 0.005(3)
C33 0.027(5) 0.047(5) 0.098(9) -0.027(6) 0.027(5) -0.007(4)
C34 0.024(5) 0.042(5) 0.131(11) 0.030(6) 0.022(6) 0.006(4)
C35 0.019(4) 0.053(6) 0.105(9) -0.032(6) 0.013(5) -0.010(4)
C36 0.020(5) 0.053(6) 0.176(15) 0.031(8) 0.023(7) 0.002(4)
C37 0.014(3) 0.028(3) 0.040(4) -0.014(3) 0.007(3) -0.002(3)
C38 0.016(3) 0.025(3) 0.025(3) -0.006(3) 0.005(3) -0.002(2)
C39 0.017(3) 0.045(4) 0.031(4) -0.001(3) 0.009(3) -0.002(3)
C40 0.018(3) 0.042(4) 0.028(4) 0.001(3) 0.007(3) -0.006(3)
C41 0.023(4) 0.045(4) 0.036(4) -0.005(3) 0.008(3) 0.000(3)
C42 0.020(4) 0.044(4) 0.031(4) 0.000(3) 0.011(3) 0.000(3)
C43 0.017(3) 0.033(4) 0.034(4) -0.005(3) 0.008(3) 0.000(3)
C44 0.020(4) 0.031(4) 0.047(5) -0.005(3) 0.013(3) 0.003(3)
C45 0.015(4) 0.063(6) 0.062(6) -0.005(5) 0.012(4) -0.004(4)
C46 0.024(4) 0.076(7) 0.048(5) -0.004(5) 0.016(4) -0.008(4)
C47 0.014(4) 0.063(6) 0.090(8) -0.003(6) 0.012(4) -0.006(4)
C48 0.038(5) 0.082(8) 0.059(7) 0.005(6) 0.032(5) -0.004(5)
C49 0.021(3) 0.014(3) 0.019(3) -0.002(2) 0.008(2) 0.000(2)
C50 0.029(4) 0.021(3) 0.022(3) -0.001(2) 0.012(3) -0.008(3)
O1 0.024(3) 0.051(3) 0.031(3) -0.008(2) 0.012(2) 0.005(2)
O2 0.023(3) 0.071(4) 0.031(3) -0.024(3) 0.004(2) 0.000(3)
O3 0.022(3) 0.022(2) 0.043(3) -0.009(2) 0.009(2) 0.001(2)
O4 0.022(3) 0.019(2) 0.042(3) 0.000(2) 0.011(2) 0.0058(18)
O5 0.022(3) 0.023(2) 0.038(3) 0.002(2) 0.010(2) 0.007(2)
O6 0.024(3) 0.030(3) 0.046(3) 0.009(2) 0.010(2) 0.007(2)
O7 0.024(3) 0.044(3) 0.028(3) -0.006(2) 0.011(2) -0.005(2)
O8 0.020(3) 0.037(3) 0.044(3) -0.010(3) 0.003(2) -0.001(2)
O9 0.039(3) 0.023(2) 0.029(3) 0.000(2) 0.014(2) 0.003(2)
O10 0.026(3) 0.019(2) 0.022(2) 0.0050(17) 0.007(2) 0.0050(18)
O11 0.029(3) 0.015(2) 0.025(2) -0.0024(17) 0.011(2) -0.0014(19)
O12 0.044(3) 0.021(2) 0.019(2) 0.0032(19) 0.003(2) 0.010(2)
O1W 0.052(4) 0.051(4) 0.040(3) 0.008(3) 0.023(3) 0.010(3)
O2W 0.044(4) 0.071(5) 0.053(5) -0.002(4) -0.007(3) 0.006(3)
N1 0.022(3) 0.051(4) 0.041(4) -0.001(3) 0.010(3) 0.006(3)
N2 0.017(3) 0.051(4) 0.051(4) 0.012(3) 0.012(3) 0.006(3)
N3 0.020(4) 0.058(5) 0.072(6) 0.025(4) 0.009(4) 0.009(3)
N4 0.026(4) 0.037(4) 0.077(6) -0.009(4) 0.026(4) -0.002(3)

loop_
_atom_type_symbol
_atom_type_description
_atom_type_scat_dispersion_real
_atom_type_scat_dispersion_imag
_atom_type_scat_source
C C 0.0033 0.0016 'International Tables Vol C Tables 4.2.6.8 and 6.1.1.4'
Cl Cl 0.1484 0.1585 'International Tables Vol C Tables 4.2.6.8 and 6.1.1.4'
Cu Cu 0.3201 1.2651 'International Tables Vol C Tables 4.2.6.8 and 6.1.1.4'
H H 0.0000 0.0000 'International Tables Vol C Tables 4.2.6.8 and 6.1.1.4'
I I -0.4742 1.8119 'International Tables Vol C Tables 4.2.6.8 and 6.1.1.4'
La La -0.2871 2.4523 'International Tables Vol C Tables 4.2.6.8 and 6.1.1.4'
N N 0.0061 0.0033 'International Tables Vol C Tables 4.2.6.8 and 6.1.1.4'
O O 0.0106 0.0060 'International Tables Vol C Tables 4.2.6.8 and 6.1.1.4'

loop_
_geom_angle_atom_site_label_1
_geom_angle_atom_site_label_2
_geom_angle_atom_site_label_3
_geom_angle
_geom_angle_site_symmetry_1
_geom_angle_site_symmetry_3
O8 La1 O5 88.85(18) . .
O8 La1 O9 83.57(19) . .
O5 La1 O9 161.92(19) . .
O8 La1 O1 77.9(2) . .
O5 La1 O1 79.30(19) . .
O9 La1 O1 83.06(19) . .
O8 La1 O3 127.25(18) . .
O5 La1 O3 121.76(18) . .
O9 La1 O3 75.44(18) . .
O1 La1 O3 143.48(19) . .
O8 La1 O2 144.1(2) . 7_566
O5 La1 O2 103.33(19) . 7_566
O9 La1 O2 74.5(2) . 7_566
O1 La1 O2 71.54(19) . 7_566
O3 La1 O2 74.41(18) . 7_566
O8 La1 O11 78.11(18) . 4
O5 La1 O11 69.88(16) . 4
O9 La1 O11 124.00(16) . 4
O1 La1 O11 140.99(17) . 4
O3 La1 O11 75.05(17) . 4
O2 La1 O11 137.80(19) 7_566 4
O8 La1 O4 148.32(19) . .
O5 La1 O4 75.71(16) . .
O9 La1 O4 118.34(17) . .
O1 La1 O4 124.49(17) . .
O3 La1 O4 49.07(15) . .
O2 La1 O4 67.38(19) 7_566 .
O11 La1 O4 70.67(16) 4 .
O8 La1 O10 67.24(17) . .
O5 La1 O10 132.05(16) . .
O9 La1 O10 59.12(15) . .
O1 La1 O10 130.02(17) . .
O3 La1 O10 60.38(15) . .
O2 La1 O10 120.63(17) 7_566 .
O11 La1 O10 64.97(13) 4 .
O4 La1 O10 102.96(15) . .
O8 La1 C13 144.6(2) . .
O5 La1 C13 100.28(18) . .
O9 La1 C13 95.34(19) . .
O1 La1 C13 137.21(19) . .
O3 La1 C13 23.85(17) . .
O2 La1 C13 66.9(2) 7_566 .
O11 La1 C13 73.33(17) 4 .
O4 La1 C13 25.40(16) . .
O10 La1 C13 81.83(16) . .
O8 La1 La2 125.76(14) . .
O5 La1 La2 41.03(12) . .
O9 La1 La2 150.56(14) . .
O1 La1 La2 103.86(14) . .
O3 La1 La2 83.00(12) . .
O2 La1 La2 80.60(16) 7_566 .
O11 La1 La2 67.36(10) 4 .
O4 La1 La2 34.83(9) . .
O10 La1 La2 125.35(10) . .
C13 La1 La2 59.96(13) . .
O7 La2 O4 86.73(18) 4 .
O7 La2 O12 94.85(19) 4 1_565
O4 La2 O12 151.68(17) . 1_565
O7 La2 O10 81.58(17) 4 4
O4 La2 O10 73.76(17) . 4
O12 La2 O10 134.49(15) 1_565 4
O7 La2 O6 142.23(18) 4 .
O4 La2 O6 122.18(17) . .
O12 La2 O6 71.34(18) 1_565 .
O10 La2 O6 84.07(18) 4 .
O7 La2 O2W 67.3(2) 4 .
O4 La2 O2W 81.8(2) . .
O12 La2 O2W 72.9(2) 1_565 .
O10 La2 O2W 141.3(2) 4 .
O6 La2 O2W 134.6(2) . .
O7 La2 O1W 136.5(2) 4 .
O4 La2 O1W 86.0(2) . .
O12 La2 O1W 73.44(19) 1_565 .
O10 La2 O1W 136.2(2) 4 .
O6 La2 O1W 74.5(2) . .
O2W La2 O1W 69.2(3) . .
O7 La2 O11 75.77(16) 4 1_565
O4 La2 O11 142.90(17) . 1_565
O12 La2 O11 63.75(15) 1_565 1_565
O10 La2 O11 71.51(14) 4 1_565
O6 La2 O11 66.56(16) . 1_565
O2W La2 O11 119.1(2) . 1_565
O1W La2 O11 128.89(18) . 1_565
O7 La2 O5 149.87(17) 4 .
O4 La2 O5 74.45(16) . .
O12 La2 O5 112.93(17) 1_565 .
O10 La2 O5 70.78(16) 4 .
O6 La2 O5 47.77(15) . .
O2W La2 O5 130.6(2) . .
O1W La2 O5 66.52(19) . .
O11 La2 O5 105.43(14) 1_565 .
O7 La2 La1 124.10(13) 4 .
O4 La2 La1 40.06(12) . .
O12 La2 La1 139.14(13) 1_565 .
O10 La2 La1 69.96(11) 4 .
O6 La2 La1 82.30(12) . .
O2W La2 La1 108.64(18) . .
O1W La2 La1 69.69(15) . .
O11 La2 La1 132.21(10) 1_565 .
O5 La2 La1 34.54(10) . .
N1 Cu1 I1 115.3(2) . .
N1 Cu1 Cu3' 147.7(3) . 2
I1 Cu1 Cu3' 95.19(15) . 2
N1 Cu1 I2 110.7(2) . .
I1 Cu1 I2 119.87(6) . .
Cu3' Cu1 I2 56.9(2) 2 .
N1 Cu1 Cu2 131.8(2) . .
I1 Cu1 Cu2 59.73(5) . .
Cu3' Cu1 Cu2 71.93(18) 2 .
I2 Cu1 Cu2 61.05(5) . .
N1 Cu1 I3 107.8(2) . .
I1 Cu1 I3 97.11(6) . .
Cu3' Cu1 I3 55.3(2) 2 .
I2 Cu1 I3 103.61(5) . .
Cu2 Cu1 I3 120.44(6) . .
N1 Cu1 Cu3 138.3(3) . 2
I1 Cu1 Cu3 104.09(15) . 2
Cu3' Cu1 Cu3 9.4(2) 2 2
I2 Cu1 Cu3 55.1(2) . 2
Cu2 Cu1 Cu3 79.45(16) . 2
I3 Cu1 Cu3 52.1(2) . 2
N1 Cu1 Cu3 92.4(3) . .
I1 Cu1 Cu3 143.96(17) . .
Cu3' Cu1 Cu3 55.36(15) 2 .
I2 Cu1 Cu3 64.47(16) . .
Cu2 Cu1 Cu3 118.49(17) . .
I3 Cu1 Cu3 50.51(17) . .
Cu3 Cu1 Cu3 46.0(3) 2 .
N2 Cu2 I1 106.5(2) 3_455 .
N2 Cu2 I1 101.9(2) 3_455 5_576
I1 Cu2 I1 117.87(5) . 5_576
N2 Cu2 Cu1 136.2(2) 3_455 .
I1 Cu2 Cu1 58.10(4) . .
I1 Cu2 Cu1 121.74(6) 5_576 .
N2 Cu2 I2 111.2(2) 3_455 .
I1 Cu2 I2 115.87(5) . .
I1 Cu2 I2 102.69(5) 5_576 .
Cu1 Cu2 I2 58.62(5) . .
N2 Cu2 Cu2 118.3(2) 3_455 5_576
I1 Cu2 Cu2 59.87(5) . 5_576
I1 Cu2 Cu2 58.00(6) 5_576 5_576
Cu1 Cu2 Cu2 90.44(7) . 5_576
I2 Cu2 Cu2 129.32(7) . 5_576
N2 Cu2 Cu3' 86.9(3) 3_455 2
I1 Cu2 Cu3' 83.34(17) . 2
I1 Cu2 Cu3' 152.63(17) 5_576 2
Cu1 Cu2 Cu3' 52.82(15) . 2
I2 Cu2 Cu3' 50.32(16) . 2
Cu2 Cu2 Cu3' 139.25(17) 5_576 2
Cu3' Cu3 N3 76.7(15) . .
Cu3' Cu3 Cu3 117.3(18) . 2
N3 Cu3 Cu3 162.8(7) . 2
Cu3' Cu3 I3 83.2(18) . .
N3 Cu3 I3 112.4(5) . .
Cu3 Cu3 I3 62.55(17) 2 .
Cu3' Cu3 I2 72.7(19) . 2
N3 Cu3 I2 118.8(5) . 2
Cu3 Cu3 I2 76.7(4) 2 2
I3 Cu3 I2 114.8(3) . 2
Cu3' Cu3 Cu3' 124.1(17) . 2
N3 Cu3 Cu3' 151.9(5) . 2
Cu3 Cu3 Cu3' 11.0(3) 2 2
I3 Cu3 Cu3' 58.4(4) . 2
I2 Cu3 Cu3' 87.4(2) 2 2
Cu3' Cu3 Cu1 47.0(15) . 2
N3 Cu3 Cu1 123.4(4) . 2
Cu3 Cu3 Cu1 70.5(4) 2 2
I3 Cu3 Cu1 63.10(19) . 2
I2 Cu3 Cu1 56.08(18) 2 2
Cu3' Cu3 Cu1 78.3(2) 2 2
Cu3' Cu3 I2 167(2) . .
N3 Cu3 I2 113.2(4) . .
Cu3 Cu3 I2 54.9(3) 2 .
I3 Cu3 I2 100.2(2) . .
I2 Cu3 I2 94.3(3) 2 .
Cu3' Cu3 I2 50.4(2) 2 .
Cu1 Cu3 I2 123.2(3) 2 .
Cu3' Cu3 Cu1 140(2) . .
N3 Cu3 Cu1 99.4(4) . .
Cu3 Cu3 Cu1 63.5(3) 2 .
I3 Cu3 Cu1 60.72(19) . .
I2 Cu3 Cu1 137.0(3) 2 .
Cu3' Cu3 Cu1 52.5(2) 2 .
Cu1 Cu3 Cu1 118.7(3) 2 .
I2 Cu3 Cu1 50.17(11) . .
Cu3 Cu3' N3 86.5(16) . .
Cu3 Cu3' I2 94.4(19) . 2
N3 Cu3' I2 126.5(5) . 2
Cu3 Cu3' I3 83.9(18) . .
N3 Cu3' I3 114.4(5) . .
I2 Cu3' I3 118.9(3) 2 .
Cu3 Cu3' Cu1 123.6(16) . 2
N3 Cu3' Cu1 149.4(4) . 2
I2 Cu3' Cu1 62.2(2) 2 2
I3 Cu3' Cu1 68.6(2) . 2
Cu3 Cu3' Cu3 51.6(16) . 2
N3 Cu3' Cu3 136.9(4) . 2
I2 Cu3' Cu3 73.1(3) 2 2
I3 Cu3' Cu3 58.6(3) . 2
Cu1 Cu3' Cu3 72.1(2) 2 2
Cu3 Cu3' Cu3' 46.9(14) . 2
N3 Cu3' Cu3' 129.7(5) . 2
I2 Cu3' Cu3' 81.8(3) 2 2
I3 Cu3' Cu3' 53.61(15) . 2
Cu1 Cu3' Cu3' 78.0(3) 2 2
Cu3 Cu3' Cu3' 9.0(3) 2 2
Cu3 Cu3' Cu2 149(2) . 2
N3 Cu3' Cu2 102.5(4) . 2
I2 Cu3' Cu2 56.45(17) 2 2
I3 Cu3' Cu2 117.4(2) . 2
Cu1 Cu3' Cu2 55.25(15) 2 2
Cu3 Cu3' Cu2 118.6(2) 2 2
Cu3' Cu3' Cu2 127.0(4) 2 2
N4 Cu4 N4 172.3(5) . 2
N4 Cu4 I3 86.2(2) . .
N4 Cu4 I3 86.2(2) 2 .
Cu1 I1 Cu2 62.17(5) . .
Cu1 I1 Cu2 94.16(6) . 5_576
Cu2 I1 Cu2 62.13(5) . 5_576
Cu3' I2 Cu3 12.8(2) 2 2
Cu3' I2 Cu1 60.86(18) 2 .
Cu3 I2 Cu1 68.83(19) 2 .
Cu3' I2 Cu2 73.23(14) 2 .
Cu3 I2 Cu2 85.84(15) 2 .
Cu1 I2 Cu2 60.33(5) . .
Cu3' I2 Cu3 56.44(12) 2 .
Cu3 I2 Cu3 48.4(3) 2 .
Cu1 I2 Cu3 65.4(2) . .
Cu2 I2 Cu3 118.66(19) . .
Cu3' I3 Cu3' 72.8(3) 2 .
Cu3' I3 Cu3 12.9(2) 2 2
Cu3' I3 Cu3 62.99(14) . 2
Cu3' I3 Cu3 62.99(14) 2 .
Cu3' I3 Cu3 12.9(2) . .
Cu3 I3 Cu3 54.9(3) 2 .
Cu3' I3 Cu1 56.06(18) 2 .
Cu3' I3 Cu1 81.01(15) . .
Cu3 I3 Cu1 64.8(2) 2 .
Cu3 I3 Cu1 68.77(17) . .
Cu3' I3 Cu1 81.01(15) 2 2
Cu3' I3 Cu1 56.06(18) . 2
Cu3 I3 Cu1 68.77(17) 2 2
Cu3 I3 Cu1 64.8(2) . 2
Cu1 I3 Cu1 127.30(7) . 2
Cu3' I3 Cu4 143.61(15) 2 .
Cu3' I3 Cu4 143.61(15) . .
Cu3 I3 Cu4 152.55(17) 2 .
Cu3 I3 Cu4 152.55(17) . .
Cu1 I3 Cu4 116.35(3) . .
Cu1 I3 Cu4 116.35(3) 2 .
O2 C1 O1 126.4(7) . .
O2 C1 C2 119.0(7) . .
O1 C1 C2 114.6(6) . .
C3 C2 C4 120.5(7) . .
C3 C2 C1 120.6(7) . .
C4 C2 C1 118.8(7) . .
C2 C3 C5 120.5(7) . .
C2 C3 H3A 119.8 . .
C5 C3 H3A 119.8 . .
C2 C4 C6 119.1(7) . .
C2 C4 H4A 120.4 . .
C6 C4 H4A 120.4 . .
C7 C5 C3 120.2(7) . .
C7 C5 H5A 119.9 . .
C3 C5 H5A 119.9 . .
C4 C6 C7 120.6(7) . .
C4 C6 H6A 119.7 . .
C7 C6 H6A 119.7 . .
C5 C7 C6 118.9(7) . .
C5 C7 C8 121.7(7) . .
C6 C7 C8 119.3(7) . .
C9 C8 C10 116.5(8) . .
C9 C8 C7 121.5(8) . .
C10 C8 C7 122.0(8) . .
C8 C9 C11 119.4(9) . .
C8 C9 H9A 120.3 . .
C11 C9 H9A 120.3 . .
C8 C10 C12 121.2(9) . .
C8 C10 H10A 119.4 . .
C12 C10 H10A 119.4 . .
N1 C11 C9 126.4(9) . .
N1 C11 H11A 116.8 . .
C9 C11 H11A 116.8 . .
N1 C12 C10 119.5(9) . .
N1 C12 H12A 120.2 . .
C10 C12 H12A 120.2 . .
O3 C13 O4 121.0(7) . .
O3 C13 C14 118.3(6) . .
O4 C13 C14 120.7(6) . .
O3 C13 La1 53.9(4) . .
O4 C13 La1 67.8(4) . .
C14 C13 La1 168.4(5) . .
C16 C14 C15 119.1(7) . .
C16 C14 C13 123.2(6) . .
C15 C14 C13 117.6(6) . .
C17 C15 C14 119.3(7) . .
C17 C15 H15A 120.4 . .
C14 C15 H15A 120.4 . .
C18 C16 C14 120.5(7) . .
C18 C16 H16A 119.8 . .
C14 C16 H16A 119.8 . .
C15 C17 C19 121.5(7) . .
C15 C17 H17A 119.2 . .
C19 C17 H17A 119.2 . .
C19 C18 C16 121.2(7) . .
C19 C18 H18A 119.4 . .
C16 C18 H18A 119.4 . .
C18 C19 C17 118.4(7) . .
C18 C19 C20 121.7(8) . .
C17 C19 C20 119.8(7) . .
C22 C20 C21 115.8(8) . .
C22 C20 C19 123.0(8) . .
C21 C20 C19 121.2(8) . .
C20 C21 C23 119.6(9) . .
C20 C21 H21A 120.2 . .
C23 C21 H21A 120.2 . .
C24 C22 C20 123.1(10) . .
C24 C22 H22A 118.5 . .
C20 C22 H22A 118.5 . .
N2 C23 C21 123.8(9) . .
N2 C23 H23A 118.1 . .
C21 C23 H23A 118.1 . .
N2 C24 C22 121.1(10) . .
N2 C24 H24A 119.5 . .
C22 C24 H24A 119.5 . .
O6 C25 O5 121.3(7) . .
O6 C25 C26 119.2(6) . .
O5 C25 C26 119.5(6) . .
C28 C26 C27 118.4(7) . .
C28 C26 C25 119.4(7) . .
C27 C26 C25 122.2(6) . .
C29 C27 C26 120.9(7) . .
C29 C27 H27A 119.5 . .
C26 C27 H27A 119.5 . .
C26 C28 C30 121.7(7) . .
C26 C28 H28A 119.2 . .
C30 C28 H28A 119.2 . .
C31 C29 C27 120.4(7) . .
C31 C29 H29A 119.8 . .
C27 C29 H29A 119.8 . .
C28 C30 C31 119.8(7) . .
C28 C30 H30A 120.1 . .
C31 C30 H30A 120.1 . .
C29 C31 C30 118.6(7) . .
C29 C31 C32 120.3(7) . .
C30 C31 C32 121.0(7) . .
C33 C32 C34 114.3(8) . .
C33 C32 C31 123.0(8) . .
C34 C32 C31 122.7(8) . .
C32 C33 C35 122.1(9) . .
C32 C33 H33A 118.9 . .
C35 C33 H33A 118.9 . .
C36 C34 C32 119.3(10) . .
C36 C34 H34A 120.4 . .
C32 C34 H34A 120.4 . .
N3 C35 C33 123.0(9) . .
N3 C35 H35A 118.5 . .
C33 C35 H35A 118.5 . .
N3 C36 C34 126.0(11) . .
N3 C36 H36A 117.0 . .
C34 C36 H36A 117.0 . .
O7 C37 O8 124.8(7) . .
O7 C37 C38 119.0(6) . .
O8 C37 C38 116.1(7) . .
C40 C38 C39 117.5(7) . .
C40 C38 C37 120.4(7) . .
C39 C38 C37 122.1(7) . .
C41 C39 C38 120.8(7) . .
C41 C39 H39A 119.6 . .
C38 C39 H39A 119.6 . .
C38 C40 C42 120.5(7) . .
C38 C40 H40A 119.8 . .
C42 C40 H40A 119.8 . .
C43 C41 C39 121.8(8) . .
C43 C41 H41A 119.1 . .
C39 C41 H41A 119.1 . .
C43 C42 C40 121.5(8) . .
C43 C42 H42A 119.2 . .
C40 C42 H42A 119.2 . .
C41 C43 C42 117.8(7) . .
C41 C43 C44 122.7(7) . .
C42 C43 C44 119.5(7) . .
C46 C44 C45 117.4(8) . .
C46 C44 C43 122.2(8) . .
C45 C44 C43 120.3(8) . .
C47 C45 C44 117.9(10) . .
C47 C45 H45A 121.0 . .
C44 C45 H45A 121.0 . .
C44 C46 C48 121.4(9) . .
C44 C46 H46A 119.3 . .
C48 C46 H46A 119.3 . .
N4 C47 C45 123.7(10) . .
N4 C47 H47A 118.1 . .
C45 C47 H47A 118.1 . .
N4 C48 C46 122.5(10) . .
N4 C48 H48A 118.8 . .
C46 C48 H48A 118.8 . .
O10 C49 O11 127.8(6) . .
O10 C49 C50 116.0(6) . .
O11 C49 C50 116.1(5) . .
O12 C50 O9 124.2(7) . .
O12 C50 C49 118.4(6) . .
O9 C50 C49 117.4(6) . .
C1 O1 La1 143.3(5) . .
C1 O2 La1 153.5(6) . 7_566
C13 O3 La1 102.2(4) . .
C13 O4 La2 164.2(5) . .
C13 O4 La1 86.8(4) . .
La2 O4 La1 105.11(18) . .
C25 O5 La1 167.6(5) . .
C25 O5 La2 87.9(4) . .
La1 O5 La2 104.43(17) . .
C25 O6 La2 103.0(4) . .
C37 O7 La2 135.1(5) . 4_545
C37 O8 La1 147.6(6) . .
C50 O9 La1 122.5(5) . .
C49 O10 La2 139.9(4) . 4_545
C49 O10 La1 111.3(4) . .
La2 O10 La1 107.99(15) 4_545 .
C49 O11 La2 114.0(4) . 1_545
C49 O11 La1 134.9(4) . 4_545
La2 O11 La1 110.37(16) 1_545 4_545
C50 O12 La2 117.7(4) . 1_545
La2 O1W H1WB 109.6 . .
La2 O1W H1WA 109.4 . .
H1WB O1W H1WA 109.8 . .
La2 O2W H2WB 109.5 . .
La2 O2W H2WA 109.4 . .
H2WB O2W H2WA 109.8 . .
C11 N1 C12 117.0(8) . .
C11 N1 Cu1 125.4(6) . .
C12 N1 Cu1 117.4(6) . .
C23 N2 C24 116.4(8) . .
C23 N2 Cu2 121.9(6) . 3_545
C24 N2 Cu2 121.5(7) . 3_545
C36 N3 C35 115.3(9) . .
C36 N3 Cu3' 126.6(8) . .
C35 N3 Cu3' 117.2(7) . .
C36 N3 Cu3 119.1(8) . .
C35 N3 Cu3 125.2(7) . .
Cu3' N3 Cu3 16.9(3) . .
C48 N4 C47 116.8(8) . .
C48 N4 Cu4 121.7(7) . .
C47 N4 Cu4 121.2(7) . .
H3WC O3W H3WB 109.7 . .
H4WB O4W H4WA 109.8 . .
O15 Cl O16 112.9(14) . .
O15 Cl O18 111.3(13) . .
O16 Cl O18 107.0(12) . .
O15 Cl O17 111.5(13) . .
O16 Cl O17 108.1(12) . .
O18 Cl O17 105.7(12) . .

loop_
_geom_bond_atom_site_label_1
_geom_bond_atom_site_label_2
_geom_bond_distance
_geom_bond_site_symmetry_2
La1 O8 2.431(5) .
La1 O5 2.443(5) .
La1 O9 2.449(5) .
La1 O1 2.472(6) .
La1 O3 2.481(5) .
La1 O2 2.564(6) 7_566
La1 O11 2.702(5) 4
La1 O4 2.782(5) .
La1 O10 2.928(5) .
La1 C13 3.001(7) .
La1 La2 4.1728(12) .
La2 O7 2.467(5) 4
La2 O4 2.469(5) .
La2 O12 2.475(5) 1_565
La2 O10 2.513(5) 4
La2 O6 2.554(5) .
La2 O2W 2.564(7) .
La2 O1W 2.578(6) .
La2 O11 2.668(5) 1_565
La2 O5 2.828(5) .
Cu1 N1 2.004(7) .
Cu1 I1 2.6055(17) .
Cu1 Cu3' 2.632(8) 2
Cu1 I2 2.6667(17) .
Cu1 Cu2 2.714(2) .
Cu1 I3 2.953(2) .
Cu1 Cu3 2.997(9) 2
Cu1 Cu3 3.156(9) .
Cu2 N2 2.013(7) 3_455
Cu2 I1 2.6507(17) .
Cu2 I1 2.7035(17) 5_576
Cu2 I2 2.7332(16) .
Cu2 Cu2 2.763(3) 5_576
Cu2 Cu3' 3.140(8) 2
Cu3 Cu3' 0.587(10) .
Cu3 N3 2.015(11) .
Cu3 Cu3 2.409(15) 2
Cu3 I3 2.613(10) .
Cu3 I2 2.635(10) 2
Cu3 Cu3' 2.728(6) 2
Cu3 Cu1 2.997(9) 2
Cu3 I2 3.133(7) .
Cu3' N3 1.964(11) .
Cu3' I2 2.524(10) 2
Cu3' I3 2.609(9) .
Cu3' Cu1 2.632(8) 2
Cu3' Cu3 2.728(6) 2
Cu3' Cu3' 3.096(13) 2
Cu3' Cu2 3.140(8) 2
Cu4 N4 1.883(7) .
Cu4 N4 1.883(7) 2
Cu4 I3 3.420(3) .
I1 Cu2 2.7035(17) 5_576
I2 Cu3' 2.524(10) 2
I2 Cu3 2.635(10) 2
I3 Cu3' 2.609(9) 2
I3 Cu3 2.613(10) 2
I3 Cu1 2.953(2) 2
C1 O2 1.230(9) .
C1 O1 1.277(9) .
C1 C2 1.510(9) .
C2 C3 1.367(10) .
C2 C4 1.388(10) .
C3 C5 1.405(11) .
C3 H3A 0.9300 .
C4 C6 1.402(10) .
C4 H4A 0.9300 .
C5 C7 1.378(12) .
C5 H5A 0.9300 .
C6 C7 1.406(10) .
C6 H6A 0.9300 .
C7 C8 1.490(10) .
C8 C9 1.352(13) .
C8 C10 1.385(13) .
C9 C11 1.378(12) .
C9 H9A 0.9300 .
C10 C12 1.399(12) .
C10 H10A 0.9300 .
C11 N1 1.268(12) .
C11 H11A 0.9300 .
C12 N1 1.380(13) .
C12 H12A 0.9300 .
C13 O3 1.241(9) .
C13 O4 1.289(8) .
C13 C14 1.486(9) .
C14 C16 1.390(10) .
C14 C15 1.410(9) .
C15 C17 1.377(10) .
C15 H15A 0.9300 .
C16 C18 1.379(10) .
C16 H16A 0.9300 .
C17 C19 1.399(11) .
C17 H17A 0.9300 .
C18 C19 1.379(11) .
C18 H18A 0.9300 .
C19 C20 1.473(10) .
C20 C22 1.369(13) .
C20 C21 1.374(12) .
C21 C23 1.390(12) .
C21 H21A 0.9300 .
C22 C24 1.359(14) .
C22 H22A 0.9300 .
C23 N2 1.332(13) .
C23 H23A 0.9300 .
C24 N2 1.358(13) .
C24 H24A 0.9300 .
C25 O6 1.221(9) .
C25 O5 1.296(8) .
C25 C26 1.482(10) .
C26 C28 1.383(10) .
C26 C27 1.410(10) .
C27 C29 1.398(10) .
C27 H27A 0.9300 .
C28 C30 1.394(11) .
C28 H28A 0.9300 .
C29 C31 1.392(10) .
C29 H29A 0.9300 .
C30 C31 1.424(11) .
C30 H30A 0.9300 .
C31 C32 1.478(10) .
C32 C33 1.352(12) .
C32 C34 1.392(13) .
C33 C35 1.394(12) .
C33 H33A 0.9300 .
C34 C36 1.387(13) .
C34 H34A 0.9300 .
C35 N3 1.317(13) .
C35 H35A 0.9300 .
C36 N3 1.289(14) .
C36 H36A 0.9300 .
C37 O7 1.251(10) .
C37 O8 1.258(9) .
C37 C38 1.486(9) .
C38 C40 1.381(10) .
C38 C39 1.389(10) .
C39 C41 1.371(10) .
C39 H39A 0.9300 .
C40 C42 1.386(10) .
C40 H40A 0.9300 .
C41 C43 1.364(12) .
C41 H41A 0.9300 .
C42 C43 1.370(11) .
C42 H42A 0.9300 .
C43 C44 1.515(10) .
C44 C46 1.355(13) .
C44 C45 1.408(13) .
C45 C47 1.395(12) .
C45 H45A 0.9300 .
C46 C48 1.391(12) .
C46 H46A 0.9300 .
C47 N4 1.359(15) .
C47 H47A 0.9300 .
C48 N4 1.327(14) .
C48 H48A 0.9300 .
C49 O10 1.245(8) .
C49 O11 1.288(8) .
C49 C50 1.544(9) .
C50 O12 1.244(9) .
C50 O9 1.259(9) .
O2 La1 2.564(6) 7_566
O7 La2 2.467(5) 4_545
O10 La2 2.513(5) 4_545
O11 La2 2.668(5) 1_545
O11 La1 2.702(5) 4_545
O12 La2 2.475(5) 1_545
O1W H1WB 0.8504 .
O1W H1WA 0.8499 .
O2W H2WB 0.8498 .
O2W H2WA 0.8499 .
N2 Cu2 2.013(7) 3_545
O3W H3WC 0.8499 .
O3W H3WB 0.8500 .
O4W H4WB 0.8501 .
O4W H4WA 0.8501 .
Cl O15 1.428(9) .
Cl O16 1.444(9) .
Cl O18 1.445(9) .
Cl O17 1.448(9) .
